data_2212133
loop_
_publ_author_name
'Feng Xu'
'Wei-Xiao Hu'

_publ_section_title
;
 6-(4-Methoxyphenyl)-3-phenyl-1,2,4,5-tetrazine
;
_journal_coeditor_code CV2186
_journal_issue 2
_journal_name_full 'Acta Crystallographica Section E'
_journal_page_first o914
_journal_page_last o915
_journal_paper_doi 10.1107/S1600536807003078
_journal_volume 63
_journal_year 2007
_chemical_formula_iupac 'C16 H14 N4 O'
_chemical_formula_moiety 'C16 H14 N4 O'
_chemical_formula_sum 'C16 H14 N4 O'
_chemical_formula_weight 278.31
_chemical_name_systematic
;
6-(4-Methoxyphenyl)-3-phenyl-1,2,4,5-tetrazine
;
_space_group_IT_number 14
_symmetry_cell_setting monoclinic
_symmetry_space_group_name_Hall '-P 2ybc'
_symmetry_space_group_name_H-M 'P 1 21/c 1'
_atom_sites_solution_hydrogens geom
_atom_sites_solution_primary direct
_atom_sites_solution_secondary difmap
_audit_creation_method SHELXL-97
_cell_angle_alpha 90.00
_cell_angle_beta 112.67(2)
_cell_angle_gamma 90.00
_cell_formula_units_Z 4
_cell_length_a 8.599(4)
_cell_length_b 15.255(6)
_cell_length_c 11.794(4)
_cell_measurement_reflns_used 834
_cell_measurement_temperature 293(2)
_cell_measurement_theta_max 25.274
_cell_measurement_theta_min 2.299
_cell_volume 1427.6(10)
_computing_cell_refinement 'SAINT (Bruker, 1997)'
_computing_data_collection 'SMART (Bruker, 1997)'
_computing_data_reduction SAINT
_computing_molecular_graphics 'ORTEP-3 for Windows (Farrugia, 1999)'
_computing_publication_material SHELXL97
_computing_structure_refinement 'SHELXL97 (Sheldrick, 1997)'
_computing_structure_solution 'SHELXS97 (Sheldrick, 1997)'
_diffrn_ambient_temperature 293(2)
_diffrn_measured_fraction_theta_full 0.991
_diffrn_measured_fraction_theta_max 0.991
_diffrn_measurement_device_type 'Bruker SMART CCD area-detector'
_diffrn_measurement_method '\f and \w'
_diffrn_radiation_monochromator graphite
_diffrn_radiation_source 'fine-focus sealed tube'
_diffrn_radiation_type MoK\a
_diffrn_radiation_wavelength 0.71073
_diffrn_reflns_av_R_equivalents 0.0617
_diffrn_reflns_av_sigmaI/netI 0.0567
_diffrn_reflns_limit_h_max 10
_diffrn_reflns_limit_h_min -9
_diffrn_reflns_limit_k_max 13
_diffrn_reflns_limit_k_min -19
_diffrn_reflns_limit_l_max 15
_diffrn_reflns_limit_l_min -14
_diffrn_reflns_number 6907
_diffrn_reflns_theta_full 27.00
_diffrn_reflns_theta_max 27.00
_diffrn_reflns_theta_min 2.30
_exptl_absorpt_coefficient_mu 0.085
_exptl_absorpt_correction_T_max 0.9832
_exptl_absorpt_correction_T_min 0.9749
_exptl_absorpt_correction_type multi-scan
_exptl_absorpt_process_details '(SADABS; Sheldrick, 1996)'
_exptl_crystal_colour red
_exptl_crystal_density_diffrn 1.295
_exptl_crystal_density_method 'not measured'
_exptl_crystal_description prism
_exptl_crystal_F_000 584
_exptl_crystal_size_max 0.30
_exptl_crystal_size_mid 0.25
_exptl_crystal_size_min 0.20
_refine_diff_density_max 0.275
_refine_diff_density_min -0.322
_refine_ls_extinction_coef 0.160(10)
_refine_ls_extinction_expression Fc^*^=kFc[1+0.001xFc^2^\l^3^/sin(2\q)]^-1/4^
_refine_ls_extinction_method SHELXL97
_refine_ls_goodness_of_fit_ref 1.004
_refine_ls_hydrogen_treatment constr
_refine_ls_matrix_type full
_refine_ls_number_parameters 192
_refine_ls_number_reflns 3083
_refine_ls_number_restraints 0
_refine_ls_restrained_S_all 1.004
_refine_ls_R_factor_all 0.0937
_refine_ls_R_factor_gt 0.0640
_refine_ls_shift/su_max 0.000
_refine_ls_shift/su_mean 0.000
_refine_ls_structure_factor_coef Fsqd
_refine_ls_weighting_details 'calc w=1/[\s^2^(Fo^2^)+(0.0862P)^2^] where P=(Fo^2^+2Fc^2^)/3'
_refine_ls_weighting_scheme calc
_refine_ls_wR_factor_gt 0.1441
_refine_ls_wR_factor_ref 0.1665
_reflns_number_gt 1923
_reflns_number_total 3083
_reflns_threshold_expression I>2\s(I)
_cod_data_source_file cv2186.cif
_cod_data_source_block I
_cod_depositor_comments
;
The following automatic conversions were performed:
'_symmetry_cell_setting' value 'Monoclinic' changed to 'monoclinic'
according to '/home/saulius/struct/CIF-dictionaries/cif_core.dic'
dictionary named 'cif_core.dic' version 2.4.1 from 2010-06-29.

Automatic conversion script
Id: cif_fix_enum 1527 2010-12-29 10:47:43Z saulius 

The following automatic conversions were performed:

'_symmetry_cell_setting' value 'Monoclinic' changed to 'monoclinic'
according to /home/saulius/struct/CIF-dictionaries/cif_core.dic
dictionary named 'cif_core.dic' version 2.4.1 from 2010-06-29.

Automatic conversion script
Id: cif_fix_values 1715 2011-07-08 13:25:40Z adriana 
;
_cod_original_cell_volume 1427.5(9)
_cod_original_sg_symbol_H-M 'P 21/c'
_cod_database_code 2212133
_cod_database_fobs_code 2212133

loop_
_symmetry_equiv_pos_as_xyz
'x, y, z'
'-x, y+1/2, -z+1/2'
'-x, -y, -z'
'x, -y-1/2, z-1/2'

loop_
_atom_site_type_symbol
_atom_site_label
_atom_site_fract_x
_atom_site_fract_y
_atom_site_fract_z
_atom_site_U_iso_or_equiv
_atom_site_adp_type
_atom_site_calc_flag
_atom_site_refinement_flags
_atom_site_occupancy
O O1 0.21073(17) 0.52400(8) 0.59947(12) 0.0779(4) Uani d . 1
N N1 0.44969(18) 0.10520(9) 0.60436(13) 0.0638(4) Uani d . 1
N N2 0.35098(17) 0.03748(9) 0.55424(12) 0.0617(4) Uani d . 1
C C3 0.27234(19) -0.00104(10) 0.61965(14) 0.0537(4) Uani d . 1
N N4 0.28370(19) 0.02622(10) 0.72974(13) 0.0687(4) Uani d . 1
N N5 0.3816(2) 0.09467(11) 0.77919(13) 0.0734(5) Uani d . 1
C C6 0.4636(2) 0.13086(10) 0.71576(15) 0.0594(4) Uani d . 1
C C7 0.5732(2) 0.20889(11) 0.77085(17) 0.0742(5) Uani d . 1
H H7A 0.6719 0.2071 0.7501 0.089 Uiso calc R 1
H H7B 0.6110 0.2066 0.8596 0.089 Uiso calc R 1
C C8 0.4787(2) 0.29361(11) 0.72426(15) 0.0594(4) Uani d . 1
C C9 0.4082(2) 0.33975(12) 0.79306(14) 0.0647(5) Uani d . 1
H H9 0.4212 0.3192 0.8704 0.078 Uiso calc R 1
C C10 0.3191(2) 0.41561(11) 0.74923(15) 0.0651(5) Uani d . 1
H H10 0.2730 0.4460 0.7972 0.078 Uiso calc R 1
C C11 0.2976(2) 0.44692(11) 0.63435(15) 0.0595(5) Uani d . 1
C C12 0.3662(2) 0.40138(12) 0.56397(15) 0.0652(5) Uani d . 1
H H12 0.3521 0.4215 0.4862 0.078 Uiso calc R 1
C C13 0.4556(2) 0.32585(12) 0.61004(15) 0.0655(5) Uani d . 1
H H13 0.5021 0.2955 0.5623 0.079 Uiso calc R 1
C C14 0.16593(19) -0.07785(10) 0.56508(15) 0.0571(4) Uani d . 1
C C15 0.1630(3) -0.11393(13) 0.45750(19) 0.0806(6) Uani d . 1
H H15 0.2304 -0.0903 0.4196 0.097 Uiso calc R 1
C C16 0.0613(3) -0.18450(15) 0.4054(2) 0.0999(7) Uani d . 1
H H16 0.0601 -0.2081 0.3323 0.120 Uiso calc R 1
C C17 -0.0383(3) -0.22041(13) 0.4601(2) 0.0915(7) Uani d . 1
H H17 -0.1074 -0.2680 0.4243 0.110 Uiso calc R 1
C C18 -0.0351(2) -0.18561(14) 0.5681(2) 0.0889(7) Uani d . 1
H H18 -0.1014 -0.2100 0.6062 0.107 Uiso calc R 1
C C19 0.0658(2) -0.11487(13) 0.62005(18) 0.0743(5) Uani d . 1
H H19 0.0668 -0.0915 0.6932 0.089 Uiso calc R 1
C C20 0.1798(3) 0.55493(14) 0.4785(2) 0.0950(7) Uani d . 1
H H20A 0.2852 0.5661 0.4709 0.142 Uiso calc R 1
H H20B 0.1153 0.6081 0.4636 0.142 Uiso calc R 1
H H20C 0.1181 0.5114 0.4195 0.142 Uiso calc R 1

loop_
_atom_site_aniso_label
_atom_site_aniso_U_11
_atom_site_aniso_U_22
_atom_site_aniso_U_33
_atom_site_aniso_U_12
_atom_site_aniso_U_13
_atom_site_aniso_U_23
O1 0.0835(9) 0.0628(8) 0.0895(9) 0.0001(7) 0.0355(7) 0.0016(6)
N1 0.0677(9) 0.0569(8) 0.0683(9) -0.0039(7) 0.0280(7) 0.0021(7)
N2 0.0684(9) 0.0569(8) 0.0617(8) -0.0021(7) 0.0270(7) 0.0018(6)
C3 0.0498(9) 0.0521(9) 0.0561(9) 0.0090(7) 0.0172(7) 0.0106(7)
N4 0.0742(10) 0.0714(10) 0.0630(9) -0.0052(8) 0.0292(7) 0.0024(7)
N5 0.0793(11) 0.0786(10) 0.0606(9) -0.0039(8) 0.0249(8) -0.0020(7)
C6 0.0551(9) 0.0582(10) 0.0578(10) 0.0062(7) 0.0140(8) 0.0034(7)
C7 0.0644(11) 0.0707(12) 0.0735(12) -0.0040(9) 0.0110(9) -0.0063(9)
C8 0.0548(9) 0.0589(10) 0.0583(10) -0.0129(8) 0.0149(8) -0.0095(8)
C9 0.0724(11) 0.0693(11) 0.0491(9) -0.0128(9) 0.0197(8) -0.0062(8)
C10 0.0723(11) 0.0679(12) 0.0600(10) -0.0090(9) 0.0309(9) -0.0170(8)
C11 0.0600(10) 0.0525(10) 0.0650(10) -0.0142(8) 0.0231(8) -0.0075(7)
C12 0.0804(12) 0.0631(11) 0.0579(10) -0.0120(9) 0.0329(9) -0.0022(8)
C13 0.0727(12) 0.0626(11) 0.0685(11) -0.0111(9) 0.0354(9) -0.0148(9)
C14 0.0474(9) 0.0513(9) 0.0666(10) 0.0084(7) 0.0152(7) 0.0117(7)
C15 0.0815(13) 0.0712(12) 0.0927(14) -0.0123(10) 0.0377(11) -0.0128(11)
C16 0.0975(17) 0.0860(15) 0.1141(18) -0.0201(13) 0.0385(14) -0.0307(13)
C17 0.0627(12) 0.0629(13) 0.130(2) -0.0078(9) 0.0164(13) -0.0051(12)
C18 0.0616(12) 0.0770(14) 0.1215(18) -0.0080(10) 0.0280(12) 0.0167(13)
C19 0.0624(11) 0.0733(13) 0.0833(12) -0.0030(9) 0.0238(10) 0.0107(10)
C20 0.0936(16) 0.0802(14) 0.1042(16) 0.0043(12) 0.0305(12) 0.0267(12)

loop_
_atom_type_symbol
_atom_type_description
_atom_type_scat_dispersion_real
_atom_type_scat_dispersion_imag
_atom_type_scat_source
C C 0.0033 0.0016 'International Tables Vol C Tables 4.2.6.8 and 6.1.1.4'
H H 0.0000 0.0000 'International Tables Vol C Tables 4.2.6.8 and 6.1.1.4'
N N 0.0061 0.0033 'International Tables Vol C Tables 4.2.6.8 and 6.1.1.4'
O O 0.0106 0.0060 'International Tables Vol C Tables 4.2.6.8 and 6.1.1.4'

loop_
_geom_angle_atom_site_label_1
_geom_angle_atom_site_label_2
_geom_angle_atom_site_label_3
_geom_angle
C11 O1 C20 117.01(15)
N2 N1 C6 117.95(14)
N1 N2 C3 117.64(14)
N4 C3 N2 124.10(15)
N4 C3 C14 118.32(15)
N2 C3 C14 117.59(14)
N5 N4 C3 118.05(14)
N4 N5 C6 117.63(14)
N5 C6 N1 124.58(16)
N5 C6 C7 117.77(16)
N1 C6 C7 117.58(16)
C6 C7 C8 111.14(14)
C6 C7 H7A 109.4
C8 C7 H7A 109.4
C6 C7 H7B 109.4
C8 C7 H7B 109.4
H7A C7 H7B 108.0
C13 C8 C9 117.65(17)
C13 C8 C7 121.06(16)
C9 C8 C7 121.26(16)
C10 C9 C8 121.10(16)
C10 C9 H9 119.4
C8 C9 H9 119.4
C9 C10 C11 120.32(16)
C9 C10 H10 119.8
C11 C10 H10 119.8
O1 C11 C12 124.28(15)
O1 C11 C10 116.31(15)
C12 C11 C10 119.39(17)
C13 C12 C11 119.24(16)
C13 C12 H12 120.4
C11 C12 H12 120.4
C8 C13 C12 122.29(16)
C8 C13 H13 118.9
C12 C13 H13 118.9
C15 C14 C19 118.44(17)
C15 C14 C3 120.61(16)
C19 C14 C3 120.95(16)
C16 C15 C14 120.6(2)
C16 C15 H15 119.7
C14 C15 H15 119.7
C17 C16 C15 120.6(2)
C17 C16 H16 119.7
C15 C16 H16 119.7
C16 C17 C18 119.4(2)
C16 C17 H17 120.3
C18 C17 H17 120.3
C17 C18 C19 120.2(2)
C17 C18 H18 119.9
C19 C18 H18 119.9
C18 C19 C14 120.8(2)
C18 C19 H19 119.6
C14 C19 H19 119.6
O1 C20 H20A 109.5
O1 C20 H20B 109.5
H20A C20 H20B 109.5
O1 C20 H20C 109.5
H20A C20 H20C 109.5
H20B C20 H20C 109.5

loop_
_geom_bond_atom_site_label_1
_geom_bond_atom_site_label_2
_geom_bond_distance
O1 C11 1.369(2)
O1 C20 1.427(2)
N1 N2 1.3230(18)
N1 C6 1.331(2)
N2 C3 1.342(2)
C3 N4 1.331(2)
C3 C14 1.473(2)
N4 N5 1.327(2)
N5 C6 1.330(2)
C6 C7 1.501(2)
C7 C8 1.513(2)
C7 H7A 0.9700
C7 H7B 0.9700
C8 C13 1.375(2)
C8 C9 1.378(2)
C9 C10 1.374(2)
C9 H9 0.9300
C10 C11 1.380(2)
C10 H10 0.9300
C11 C12 1.377(2)
C12 C13 1.376(2)
C12 H12 0.9300
C13 H13 0.9300
C14 C15 1.374(2)
C14 C19 1.383(2)
C15 C16 1.373(3)
C15 H15 0.9300
C16 C17 1.369(3)
C16 H16 0.9300
C17 C18 1.370(3)
C17 H17 0.9300
C18 C19 1.372(3)
C18 H18 0.9300
C19 H19 0.9300
C20 H20A 0.9599
C20 H20B 0.96
C20 H20C 0.96

loop_
_geom_hbond_atom_site_label_D
_geom_hbond_atom_site_label_H
_geom_hbond_atom_site_label_A
_geom_hbond_site_symmetry_A
_geom_hbond_distance_DH
_geom_hbond_distance_HA
_geom_hbond_distance_DA
_geom_hbond_angle_DHA
C12 H12 N5 4_565 0.93 2.56 3.413(2) 152

loop_
_geom_torsion_atom_site_label_1
_geom_torsion_atom_site_label_2
_geom_torsion_atom_site_label_3
_geom_torsion_atom_site_label_4
_geom_torsion
C6 N1 N2 C3 -0.4(2)
N1 N2 C3 N4 2.1(2)
N1 N2 C3 C14 -178.45(12)
N2 C3 N4 N5 -1.5(2)
C14 C3 N4 N5 179.05(13)
C3 N4 N5 C6 -0.8(2)
N4 N5 C6 N1 2.5(3)
N4 N5 C6 C7 179.38(14)
N2 N1 C6 N5 -1.9(2)
N2 N1 C6 C7 -178.79(13)
N5 C6 C7 C8 -94.44(19)
N1 C6 C7 C8 82.7(2)
C6 C7 C8 C13 -78.7(2)
C6 C7 C8 C9 99.20(19)
C13 C8 C9 C10 -0.5(2)
C7 C8 C9 C10 -178.46(14)
C8 C9 C10 C11 0.4(3)
C20 O1 C11 C12 4.7(2)
C20 O1 C11 C10 -176.83(16)
C9 C10 C11 O1 -178.46(14)
C9 C10 C11 C12 0.1(2)
O1 C11 C12 C13 178.00(14)
C10 C11 C12 C13 -0.4(2)
C9 C8 C13 C12 0.1(2)
C7 C8 C13 C12 178.12(15)
C11 C12 C13 C8 0.3(3)
N4 C3 C14 C15 -173.51(15)
N2 C3 C14 C15 7.0(2)
N4 C3 C14 C19 7.0(2)
N2 C3 C14 C19 -172.49(15)
C19 C14 C15 C16 0.7(3)
C3 C14 C15 C16 -178.74(17)
C14 C15 C16 C17 -0.3(3)
C15 C16 C17 C18 -0.4(4)
C16 C17 C18 C19 0.7(3)
C17 C18 C19 C14 -0.3(3)
C15 C14 C19 C18 -0.4(3)
C3 C14 C19 C18 179.03(15)

loop_
_cod_related_entry_id
_cod_related_entry_database
_cod_related_entry_code
1 ChemSpider 21125476
